data_2241373
loop_
_publ_author_name
'Kraft, Bradley M.'
'Brennessel, William W.'
'Ryan, Amy E.'
'Benjamin, Candace K.'

_publ_section_title
;
 Crystal structures of tris[1-oxopyridine-2-olato(1{-})]silicon(IV)
 chloride chloroform-<i>d</i>~1~ disolvate,
 tris[1-oxopyridine-2-olato(1{-})]silicon(IV) chloride acetonitrile
 unquantified solvate, and
 <i>fac</i>-tris[1-oxopyridine-2-thiolato(1{-})]silicon(IV) chloride
 chloroform-<i>d</i>~1~ disolvate
;
_journal_coeditor_code HG5464
_journal_issue 12
_journal_name_full 'Acta Crystallographica Section E'
_journal_page_first 1531
_journal_page_last 1535
_journal_paper_doi 10.1107/S2056989015022203
_journal_volume 71
_journal_year 2015
_chemical_formula_iupac 'C15 H12 N3 O6 Si +, Cl -'
_chemical_formula_moiety 'C15 H12 N3 O6 Si +, Cl -'
_chemical_formula_sum 'C15 H12 Cl N3 O6 Si'
_chemical_formula_weight 393.82
_chemical_name_common sjfbk49
_chemical_name_systematic
;
Tris[1-oxopyridine-2-olato(1-)]silicon(IV) chloride acetonitrile unknown solvate
;
_space_group_crystal_system triclinic
_space_group_IT_number 2
_space_group_name_Hall '-P 1'
_space_group_name_H-M_alt 'P -1'
_symmetry_space_group_name_Hall '-P 1'
_symmetry_space_group_name_H-M 'P -1'
_atom_sites_solution_hydrogens geom
_atom_sites_solution_primary direct
_atom_sites_solution_secondary difmap
_audit_creation_method SHELXL-2014/7
_cell_angle_alpha 90.479(2)
_cell_angle_beta 93.269(2)
_cell_angle_gamma 102.356(2)
_cell_formula_units_Z 2
_cell_length_a 6.8347(7)
_cell_length_b 11.1232(12)
_cell_length_c 13.1513(14)
_cell_measurement_reflns_used 4067
_cell_measurement_temperature 100.0(5)
_cell_measurement_theta_max 36.44
_cell_measurement_theta_min 2.46
_cell_volume 974.85(18)
_computing_cell_refinement
;
SAINT (Bruker, 2013)
;
_computing_data_collection
;
APEX2 (Bruker, 2014)
;
_computing_data_reduction
;
SAINT (Bruker, 2013)
;
_computing_molecular_graphics
;
SHELXTL (Sheldrick, 2008)
;
_computing_publication_material
;
SHELXTL (Sheldrick, 2008)
;
_computing_structure_refinement
;
SHELXL2014 (Sheldrick, 2015)
;
_computing_structure_solution
;
SIR2011 (Burla <i>et al.</i>,  2012)
;
_diffrn_ambient_temperature 100.0(5)
_diffrn_measured_fraction_theta_full 0.983
_diffrn_measured_fraction_theta_max 0.943
_diffrn_measurement_device_type 'Bruker SMART APEXII CCD Platform'
_diffrn_measurement_method '\w scans'
_diffrn_radiation_type MoK\a
_diffrn_radiation_wavelength 0.71073
_diffrn_reflns_av_R_equivalents 0.0374
_diffrn_reflns_limit_h_max 11
_diffrn_reflns_limit_h_min -11
_diffrn_reflns_limit_k_max 19
_diffrn_reflns_limit_k_min -19
_diffrn_reflns_limit_l_max 22
_diffrn_reflns_limit_l_min -22
_diffrn_reflns_number 27002
_diffrn_reflns_theta_full 36.319
_diffrn_reflns_theta_max 38.455
_diffrn_reflns_theta_min 1.551
_exptl_absorpt_coefficient_mu 0.292
_exptl_absorpt_correction_T_max 0.7476
_exptl_absorpt_correction_T_min 0.6448
_exptl_absorpt_correction_type multi-scan
_exptl_absorpt_process_details
;
(SADABS; Sheldrick, 2014)
;
_exptl_crystal_colour colorless
_exptl_crystal_density_diffrn 1.342
_exptl_crystal_description block
_exptl_crystal_F_000 404
_exptl_crystal_size_max 0.30
_exptl_crystal_size_mid 0.30
_exptl_crystal_size_min 0.24
_refine_diff_density_max 0.453
_refine_diff_density_min -0.453
_refine_ls_extinction_method none
_refine_ls_goodness_of_fit_ref 1.029
_refine_ls_hydrogen_treatment constr
_refine_ls_matrix_type full
_refine_ls_number_parameters 238
_refine_ls_number_reflns 10311
_refine_ls_number_restraints 0
_refine_ls_restrained_S_all 1.029
_refine_ls_R_factor_all 0.0838
_refine_ls_R_factor_gt 0.0502
_refine_ls_shift/su_max 0.001
_refine_ls_shift/su_mean 0.000
_refine_ls_structure_factor_coef Fsqd
_refine_ls_weighting_details 'w=1/[\s^2^(Fo^2^)+(0.0537P)^2^+0.1944P] where P=(Fo^2^+2Fc^2^)/3'
_refine_ls_weighting_scheme calc
_refine_ls_wR_factor_gt 0.1185
_refine_ls_wR_factor_ref 0.1321
_reflns_number_gt 6677
_reflns_number_total 10311
_reflns_threshold_expression 'I > 2\s(I)'
_cod_data_source_file hg5464sup1.cif
_cod_data_source_block II
_cod_database_code 2241373
_shelx_space_group_comment
;
The symmetry employed for this shelxl refinement is uniquely defined
by the following loop, which should always be used as a source of
symmetry information in preference to the above space-group names.
They are only intended as comments.
;
_shelx_estimated_absorpt_t_min 0.918
_shelx_estimated_absorpt_t_max 0.933

loop_
_space_group_symop_operation_xyz
'x, y, z'
'-x, -y, -z'

loop_
_atom_site_type_symbol
_atom_site_label
_atom_site_fract_x
_atom_site_fract_y
_atom_site_fract_z
_atom_site_U_iso_or_equiv
_atom_site_adp_type
_atom_site_calc_flag
_atom_site_occupancy
_atom_site_disorder_assembly
_atom_site_disorder_group
Si Si1 0.12051(5) 0.29394(3) 0.75582(3) 0.01923(7) Uani d 1 . .
Cl Cl1 -0.28682(5) 0.69679(3) 0.72923(3) 0.02991(8) Uani d 1 . .
O O1 0.24002(13) 0.45107(8) 0.77479(7) 0.02124(16) Uani d 1 . .
O O2 0.07949(13) 0.29060(9) 0.88854(7) 0.02376(18) Uani d 1 . .
O O3 0.35872(12) 0.25406(8) 0.77135(7) 0.02194(17) Uani d 1 . .
O O4 0.01261(14) 0.13330(9) 0.74814(8) 0.02702(19) Uani d 1 . .
O O5 0.15614(13) 0.30843(9) 0.62308(7) 0.02244(17) Uani d 1 . .
O O6 -0.12215(13) 0.32303(9) 0.72917(7) 0.02439(18) Uani d 1 . .
N N1 0.25249(16) 0.48589(11) 0.87312(9) 0.0221(2) Uani d 0.555(13) A 1
N N2 0.15376(18) 0.06613(11) 0.75335(10) 0.0268(3) Uani d 0.604(14) B 1
N N3 -0.00733(16) 0.33084(10) 0.57121(8) 0.0206(2) Uani d 0.611(13) C 1
C C1 0.16641(16) 0.39789(12) 0.93573(9) 0.0230(2) Uani d 0.555(13) A 1
C C6 0.34428(18) 0.13298(11) 0.76534(10) 0.0247(2) Uani d 0.604(14) B 1
C C11 -0.15960(16) 0.34008(11) 0.63017(9) 0.0221(2) Uani d 0.611(13) C 1
C C1' 0.25249(16) 0.48589(11) 0.87312(9) 0.0221(2) Uani d 0.445(13) A 5
C C6' 0.15376(18) 0.06613(11) 0.75335(10) 0.0268(3) Uani d 0.396(14) B 5
C C11' -0.00733(16) 0.33084(10) 0.57121(8) 0.0206(2) Uani d 0.389(13) C 5
N N1' 0.16641(16) 0.39789(12) 0.93573(9) 0.0230(2) Uani d 0.445(13) A 5
N N2' 0.34428(18) 0.13298(11) 0.76534(10) 0.0247(2) Uani d 0.396(14) B 5
N N3' -0.15960(16) 0.34008(11) 0.63017(9) 0.0221(2) Uani d 0.389(13) C 5
C C2 0.17350(19) 0.41721(15) 1.03917(10) 0.0288(3) Uani d 1 . .
H H2 0.1159 0.3534 1.0829 0.035 Uiso calc 1 A 1
C C3 0.2666(2) 0.53190(17) 1.07748(11) 0.0354(3) Uani d 1 . .
H H3 0.2733 0.5481 1.1488 0.042 Uiso calc 1 . .
C C4 0.3511(2) 0.62439(15) 1.01246(12) 0.0336(3) Uani d 1 . .
H H4 0.4119 0.7040 1.0394 0.040 Uiso calc 1 . .
C C5 0.34709(19) 0.60096(13) 0.90880(11) 0.0279(3) Uani d 1 . .
H H5 0.4078 0.6625 0.8639 0.034 Uiso calc 1 A 1
C C7 0.5050(2) 0.07662(16) 0.77229(14) 0.0419(4) Uani d 1 . .
H H7 0.6388 0.1233 0.7807 0.050 Uiso calc 1 B 1
C C8 0.4648(4) -0.0500(2) 0.7667(2) 0.0644(6) Uani d 1 . .
H H8 0.5723 -0.0919 0.7713 0.077 Uiso calc 1 . .
C C9 0.2670(4) -0.11734(17) 0.75419(19) 0.0637(6) Uani d 1 . .
H H9 0.2414 -0.2047 0.7505 0.076 Uiso calc 1 . .
C C10 0.1110(3) -0.05921(14) 0.74725(15) 0.0438(4) Uani d 1 . .
H H10 -0.0236 -0.1046 0.7384 0.053 Uiso calc 1 B 1
C C12 -0.33579(19) 0.36479(14) 0.58824(12) 0.0304(3) Uani d 1 . .
H H12 -0.4423 0.3720 0.6297 0.037 Uiso calc 1 C 1
C C13 -0.3527(2) 0.37871(14) 0.48454(12) 0.0357(3) Uani d 1 . .
H H13 -0.4730 0.3948 0.4534 0.043 Uiso calc 1 . .
C C14 -0.1941(2) 0.36936(13) 0.42463(11) 0.0327(3) Uani d 1 . .
H H14 -0.2068 0.3803 0.3532 0.039 Uiso calc 1 . .
C C15 -0.0198(2) 0.34451(12) 0.46814(10) 0.0264(2) Uani d 1 . .
H H15 0.0882 0.3371 0.4279 0.032 Uiso calc 1 C 1

loop_
_atom_site_aniso_label
_atom_site_aniso_U_11
_atom_site_aniso_U_22
_atom_site_aniso_U_33
_atom_site_aniso_U_12
_atom_site_aniso_U_13
_atom_site_aniso_U_23
Si1 0.01513(13) 0.02434(16) 0.01861(15) 0.00486(11) 0.00187(11) 0.00053(11)
Cl1 0.02417(14) 0.03503(17) 0.03014(17) 0.00432(12) 0.00548(11) 0.00471(13)
O1 0.0231(4) 0.0246(4) 0.0161(4) 0.0050(3) 0.0017(3) -0.0003(3)
O2 0.0223(4) 0.0297(4) 0.0203(4) 0.0069(3) 0.0041(3) 0.0028(3)
O3 0.0170(4) 0.0237(4) 0.0257(4) 0.0060(3) 0.0001(3) -0.0006(3)
O4 0.0209(4) 0.0258(4) 0.0335(5) 0.0039(3) -0.0018(4) 0.0007(4)
O5 0.0179(4) 0.0313(4) 0.0189(4) 0.0073(3) 0.0006(3) -0.0013(3)
O6 0.0177(4) 0.0354(5) 0.0218(4) 0.0091(3) 0.0021(3) 0.0042(4)
N1 0.0167(4) 0.0310(6) 0.0206(5) 0.0102(4) -0.0003(4) -0.0041(4)
N2 0.0251(5) 0.0252(5) 0.0293(6) 0.0052(4) -0.0039(4) -0.0045(4)
N3 0.0188(4) 0.0231(5) 0.0196(5) 0.0041(4) -0.0009(4) -0.0017(4)
C1 0.0170(4) 0.0368(6) 0.0182(5) 0.0129(4) 0.0007(4) -0.0009(4)
C6 0.0230(5) 0.0255(5) 0.0265(6) 0.0081(4) -0.0007(4) -0.0029(4)
C11 0.0179(4) 0.0277(5) 0.0211(5) 0.0061(4) 0.0005(4) 0.0013(4)
C1' 0.0167(4) 0.0310(6) 0.0206(5) 0.0102(4) -0.0003(4) -0.0041(4)
C6' 0.0251(5) 0.0252(5) 0.0293(6) 0.0052(4) -0.0039(4) -0.0045(4)
C11' 0.0188(4) 0.0231(5) 0.0196(5) 0.0041(4) -0.0009(4) -0.0017(4)
N1' 0.0170(4) 0.0368(6) 0.0182(5) 0.0129(4) 0.0007(4) -0.0009(4)
N2' 0.0230(5) 0.0255(5) 0.0265(6) 0.0081(4) -0.0007(4) -0.0029(4)
N3' 0.0179(4) 0.0277(5) 0.0211(5) 0.0061(4) 0.0005(4) 0.0013(4)
C2 0.0193(5) 0.0548(9) 0.0174(5) 0.0194(5) 0.0010(4) -0.0006(5)
C3 0.0226(6) 0.0654(10) 0.0240(6) 0.0243(6) -0.0038(5) -0.0141(6)
C4 0.0215(6) 0.0463(8) 0.0354(8) 0.0155(6) -0.0073(5) -0.0177(6)
C5 0.0185(5) 0.0335(7) 0.0335(7) 0.0104(5) -0.0019(5) -0.0067(5)
C7 0.0306(7) 0.0450(9) 0.0548(11) 0.0208(7) -0.0046(7) -0.0084(8)
C8 0.0654(13) 0.0514(11) 0.0862(17) 0.0405(11) -0.0166(12) -0.0175(11)
C9 0.0809(16) 0.0280(8) 0.0836(17) 0.0226(9) -0.0216(13) -0.0183(9)
C10 0.0499(10) 0.0241(7) 0.0529(11) 0.0030(6) -0.0146(8) -0.0060(7)
C12 0.0190(5) 0.0378(7) 0.0359(7) 0.0098(5) -0.0014(5) 0.0046(6)
C13 0.0337(7) 0.0370(7) 0.0363(8) 0.0117(6) -0.0141(6) 0.0001(6)
C14 0.0476(8) 0.0264(6) 0.0225(6) 0.0076(6) -0.0100(6) -0.0020(5)
C15 0.0352(7) 0.0236(6) 0.0199(6) 0.0051(5) 0.0020(5) -0.0032(4)

loop_
_atom_type_symbol
_atom_type_description
_atom_type_scat_dispersion_real
_atom_type_scat_dispersion_imag
_atom_type_scat_source
C C 0.0033 0.0016 'International Tables Vol C Tables 4.2.6.8 and 6.1.1.4'
H H 0.0000 0.0000 'International Tables Vol C Tables 4.2.6.8 and 6.1.1.4'
N N 0.0061 0.0033 'International Tables Vol C Tables 4.2.6.8 and 6.1.1.4'
O O 0.0106 0.0060 'International Tables Vol C Tables 4.2.6.8 and 6.1.1.4'
Si Si 0.0817 0.0704 'International Tables Vol C Tables 4.2.6.8 and 6.1.1.4'
Cl Cl 0.1484 0.1585 'International Tables Vol C Tables 4.2.6.8 and 6.1.1.4'

loop_
_geom_angle_atom_site_label_1
_geom_angle_atom_site_label_2
_geom_angle_atom_site_label_3
_geom_angle
O1 Si1 O6 94.90(5)
O1 Si1 O3 89.28(4)
O6 Si1 O3 174.02(5)
O1 Si1 O5 89.48(4)
O6 Si1 O5 87.36(4)
O3 Si1 O5 88.40(4)
O1 Si1 O4 174.42(5)
O6 Si1 O4 88.77(5)
O3 Si1 O4 87.38(4)
O5 Si1 O4 94.90(5)
O1 Si1 O2 87.28(4)
O6 Si1 O2 89.96(4)
O3 Si1 O2 94.51(4)
O5 Si1 O2 175.60(5)
O4 Si1 O2 88.53(5)
C1' O1 Si1 111.97(8)
N1 O1 Si1 111.97(8)
N1' O2 Si1 111.62(8)
C1 O2 Si1 111.62(8)
N2' O3 Si1 112.12(8)
C6 O3 Si1 112.12(8)
C6' O4 Si1 111.55(8)
N2 O4 Si1 111.55(8)
C11' O5 Si1 111.74(7)
N3 O5 Si1 111.74(7)
N3' O6 Si1 112.42(7)
C11 O6 Si1 112.42(7)
O1 N1 C1 114.61(11)
O1 N1 C5 123.59(12)
C1 N1 C5 121.79(12)
O4 N2 C6 114.51(11)
O4 N2 C10 123.25(13)
C6 N2 C10 122.24(13)
O5 N3 C11 114.23(10)
O5 N3 C15 123.46(11)
C11 N3 C15 122.31(11)
O2 C1 N1 114.28(10)
O2 C1 C2 123.88(12)
N1 C1 C2 121.81(13)
O3 C6 N2 114.34(10)
O3 C6 C7 124.56(13)
N2 C6 C7 121.09(13)
O6 C11 N3 114.24(10)
O6 C11 C12 124.74(11)
N3 C11 C12 121.02(12)
O1 C1' N1' 114.61(11)
O1 C1' C5 123.59(12)
N1' C1' C5 121.79(12)
O4 C6' N2' 114.51(11)
O4 C6' C10 123.25(13)
N2' C6' C10 122.24(13)
O5 C11' N3' 114.23(10)
O5 C11' C15 123.46(11)
N3' C11' C15 122.31(11)
O2 N1' C1' 114.28(10)
O2 N1' C2 123.88(12)
C1' N1' C2 121.81(13)
O3 N2' C6' 114.34(10)
O3 N2' C7 124.56(13)
C6' N2' C7 121.09(13)
O6 N3' C11' 114.24(10)
O6 N3' C12 124.74(11)
C11' N3' C12 121.02(12)
N1' C2 C3 117.86(14)
C1 C2 C3 117.86(14)
C1 C2 H2 121.1
C3 C2 H2 121.1
C2 C3 C4 120.44(13)
C2 C3 H3 119.8
C4 C3 H3 119.8
C5 C4 C3 120.34(14)
C5 C4 H4 119.8
C3 C4 H4 119.8
C1' C5 C4 117.69(14)
N1 C5 C4 117.69(14)
N1 C5 H5 121.2
C4 C5 H5 121.2
N2' C7 C8 117.54(17)
C6 C7 C8 117.54(17)
C6 C7 H7 121.2
C8 C7 H7 121.2
C7 C8 C9 120.50(17)
C7 C8 H8 119.7
C9 C8 H8 119.7
C10 C9 C8 120.72(17)
C10 C9 H9 119.6
C8 C9 H9 119.6
C9 C10 N2 117.90(17)
C9 C10 C6' 117.90(17)
C9 C10 H10 121.1
N2 C10 H10 121.1
C13 C12 C11 117.91(13)
C13 C12 N3' 117.91(13)
C13 C12 H12 121.0
C11 C12 H12 121.0
C12 C13 C14 120.48(13)
C12 C13 H13 119.8
C14 C13 H13 119.8
C15 C14 C13 120.58(13)
C15 C14 H14 119.7
C13 C14 H14 119.7
C11' C15 C14 117.70(13)
N3 C15 C14 117.70(13)
N3 C15 H15 121.1
C14 C15 H15 121.1

loop_
_geom_bond_atom_site_label_1
_geom_bond_atom_site_label_2
_geom_bond_distance
_geom_bond_publ_flag
Si1 O1 1.7727(10) y
Si1 O6 1.7729(9) y
Si1 O3 1.7782(9) y
Si1 O5 1.7803(10) y
Si1 O4 1.7808(10) y
Si1 O2 1.7830(10) y
O1 C1' 1.3396(14) ?
O1 N1 1.3396(14) ?
O2 N1' 1.3433(16) ?
O2 C1 1.3433(16) ?
O3 N2' 1.3305(15) ?
O3 C6 1.3305(15) ?
O4 C6' 1.3399(15) ?
O4 N2 1.3399(15) ?
O5 C11' 1.3457(13) ?
O5 N3 1.3457(13) ?
O6 N3' 1.3356(14) ?
O6 C11 1.3356(14) ?
N1 C1 1.3434(17) ?
N1 C5 1.3703(18) ?
N2 C6 1.3542(17) ?
N2 C10 1.3626(19) ?
N3 C11 1.3533(15) ?
N3 C15 1.3651(17) ?
C1 C2 1.3719(17) ?
C6 C7 1.3755(18) ?
C11 C12 1.3777(16) ?
C1' N1' 1.3434(17) ?
C1' C5 1.3703(18) ?
C6' N2' 1.3542(17) ?
C6' C10 1.3626(19) ?
C11' N3' 1.3533(15) ?
C11' C15 1.3651(17) ?
N1' C2 1.3719(17) ?
N2' C7 1.3755(18) ?
N3' C12 1.3777(16) ?
C2 C3 1.375(2) ?
C2 H2 0.9500 ?
C3 C4 1.393(2) ?
C3 H3 0.9500 ?
C4 C5 1.383(2) ?
C4 H4 0.9500 ?
C5 H5 0.9500 ?
C7 C8 1.376(3) ?
C7 H7 0.9500 ?
C8 C9 1.398(3) ?
C8 H8 0.9500 ?
C9 C10 1.360(3) ?
C9 H9 0.9500 ?
C10 H10 0.9500 ?
C12 C13 1.375(2) ?
C12 H12 0.9500 ?
C13 C14 1.397(2) ?
C13 H13 0.9500 ?
C14 C15 1.374(2) ?
C14 H14 0.9500 ?
C15 H15 0.9500 ?

loop_
_geom_torsion_atom_site_label_1
_geom_torsion_atom_site_label_2
_geom_torsion_atom_site_label_3
_geom_torsion_atom_site_label_4
_geom_torsion
O6 Si1 O1 C1' 93.66(8)
O3 Si1 O1 C1' -90.62(8)
O5 Si1 O1 C1' -179.03(7)
O2 Si1 O1 C1' 3.93(7)
O6 Si1 O1 N1 93.66(8)
O3 Si1 O1 N1 -90.62(8)
O5 Si1 O1 N1 -179.03(7)
O2 Si1 O1 N1 3.93(7)
O1 Si1 O2 N1' -4.51(7)
O6 Si1 O2 N1' -99.42(8)
O3 Si1 O2 N1' 84.55(8)
O4 Si1 O2 N1' 171.81(8)
O1 Si1 O2 C1 -4.51(7)
O6 Si1 O2 C1 -99.42(8)
O3 Si1 O2 C1 84.55(8)
O4 Si1 O2 C1 171.81(8)
O1 Si1 O3 N2' 178.35(8)
O5 Si1 O3 N2' -92.16(9)
O4 Si1 O3 N2' 2.82(9)
O2 Si1 O3 N2' 91.13(9)
O1 Si1 O3 C6 178.35(8)
O5 Si1 O3 C6 -92.16(9)
O4 Si1 O3 C6 2.82(9)
O2 Si1 O3 C6 91.13(9)
O6 Si1 O4 C6' 173.11(9)
O3 Si1 O4 C6' -2.31(9)
O5 Si1 O4 C6' 85.86(9)
O2 Si1 O4 C6' -96.90(9)
O6 Si1 O4 N2 173.11(9)
O3 Si1 O4 N2 -2.31(9)
O5 Si1 O4 N2 85.86(9)
O2 Si1 O4 N2 -96.90(9)
O1 Si1 O5 C11' -95.80(8)
O6 Si1 O5 C11' -0.87(8)
O3 Si1 O5 C11' 174.91(8)
O4 Si1 O5 C11' 87.67(8)
O1 Si1 O5 N3 -95.80(8)
O6 Si1 O5 N3 -0.87(8)
O3 Si1 O5 N3 174.91(8)
O4 Si1 O5 N3 87.67(8)
O1 Si1 O6 N3' 89.47(9)
O5 Si1 O6 N3' 0.22(9)
O4 Si1 O6 N3' -94.73(9)
O2 Si1 O6 N3' 176.74(9)
O1 Si1 O6 C11 89.47(9)
O5 Si1 O6 C11 0.22(9)
O4 Si1 O6 C11 -94.73(9)
O2 Si1 O6 C11 176.74(9)
Si1 O1 N1 C1 -2.53(12)
Si1 O1 N1 C5 176.61(9)
Si1 O4 N2 C6 1.35(15)
Si1 O4 N2 C10 -178.70(13)
Si1 O5 N3 C11 1.34(13)
Si1 O5 N3 C15 -179.29(10)
Si1 O2 C1 N1 4.17(12)
Si1 O2 C1 C2 -174.11(9)
O1 N1 C1 O2 -1.10(14)
C5 N1 C1 O2 179.75(10)
O1 N1 C1 C2 177.22(10)
C5 N1 C1 C2 -1.93(17)
Si1 O3 C6 N2 -2.72(14)
Si1 O3 C6 C7 178.47(13)
O4 N2 C6 O3 0.90(17)
C10 N2 C6 O3 -179.05(14)
O4 N2 C6 C7 179.75(14)
C10 N2 C6 C7 -0.2(2)
Si1 O6 C11 N3 0.47(13)
Si1 O6 C11 C12 -179.69(11)
O5 N3 C11 O6 -1.19(15)
C15 N3 C11 O6 179.43(11)
O5 N3 C11 C12 178.96(12)
C15 N3 C11 C12 -0.4(2)
Si1 O1 C1' N1' -2.53(12)
Si1 O1 C1' C5 176.61(9)
Si1 O4 C6' N2' 1.35(15)
Si1 O4 C6' C10 -178.70(13)
Si1 O5 C11' N3' 1.34(13)
Si1 O5 C11' C15 -179.29(10)
Si1 O2 N1' C1' 4.17(12)
Si1 O2 N1' C2 -174.11(9)
O1 C1' N1' O2 -1.10(14)
C5 C1' N1' O2 179.75(10)
O1 C1' N1' C2 177.22(10)
C5 C1' N1' C2 -1.93(17)
Si1 O3 N2' C6' -2.72(14)
Si1 O3 N2' C7 178.47(13)
O4 C6' N2' O3 0.90(17)
C10 C6' N2' O3 -179.05(14)
O4 C6' N2' C7 179.75(14)
C10 C6' N2' C7 -0.2(2)
Si1 O6 N3' C11' 0.47(13)
Si1 O6 N3' C12 -179.69(11)
O5 C11' N3' O6 -1.19(15)
C15 C11' N3' O6 179.43(11)
O5 C11' N3' C12 178.96(12)
C15 C11' N3' C12 -0.4(2)
O2 N1' C2 C3 -179.73(10)
C1' N1' C2 C3 2.12(17)
O2 C1 C2 C3 -179.73(10)
N1 C1 C2 C3 2.12(17)
N1' C2 C3 C4 -0.29(18)
C1 C2 C3 C4 -0.29(18)
C2 C3 C4 C5 -1.73(19)
O1 C1' C5 C4 -179.23(10)
N1' C1' C5 C4 -0.15(17)
O1 N1 C5 C4 -179.23(10)
C1 N1 C5 C4 -0.15(17)
C3 C4 C5 C1' 1.94(18)
C3 C4 C5 N1 1.94(18)
O3 N2' C7 C8 178.70(17)
C6' N2' C7 C8 0.0(3)
O3 C6 C7 C8 178.70(17)
N2 C6 C7 C8 0.0(3)
N2' C7 C8 C9 0.1(3)
C6 C7 C8 C9 0.1(3)
C7 C8 C9 C10 0.1(4)
C8 C9 C10 N2 -0.3(3)
C8 C9 C10 C6' -0.3(3)
O4 N2 C10 C9 -179.58(17)
C6 N2 C10 C9 0.4(3)
O4 C6' C10 C9 -179.58(17)
N2' C6' C10 C9 0.4(3)
O6 C11 C12 C13 -179.28(13)
N3 C11 C12 C13 0.6(2)
O6 N3' C12 C13 -179.28(13)
C11' N3' C12 C13 0.6(2)
C11 C12 C13 C14 -0.8(2)
N3' C12 C13 C14 -0.8(2)
C12 C13 C14 C15 0.9(2)
O5 C11' C15 C14 -178.84(12)
N3' C11' C15 C14 0.48(19)
O5 N3 C15 C14 -178.84(12)
C11 N3 C15 C14 0.48(19)
C13 C14 C15 C11' -0.7(2)
C13 C14 C15 N3 -0.7(2)

_cod_database_fobs_code 2241373
